data_4000076
loop_
_publ_author_name
'Pivovar, Adam M.'
'Holman, K. Travis'
'Ward, Michael D.'

_publ_section_title
;
 Shape-Selective Separation of Molecular Isomers with Tunable
 Hydrogen-Bonded Host Frameworks
;
_journal_issue 9
_journal_name_full 'Chemistry of Materials'
_journal_page_first 3018
_journal_paper_doi 10.1021/cm0104452
_journal_volume 13
_journal_year 2001
_chemical_formula_sum 'C25 H28 N3 O3 S'
_chemical_formula_weight 450.56
_chemical_name_common bis(guanidinium)(4,4'-biphenyldisulfonate).3(2,6-dimethylnaphthalene)
_chemical_name_systematic
; 
 ? 
;
_space_group_IT_number 14
_symmetry_cell_setting monoclinic
_symmetry_space_group_name_Hall '-P 2yn'
_symmetry_space_group_name_H-M 'P 1 21/n 1'
_atom_sites_solution_hydrogens geom
_atom_sites_solution_primary direct
_atom_sites_solution_secondary difmap
_audit_creation_method SHELXL-97
_cell_angle_alpha 90.00
_cell_angle_beta 92.6560(10)
_cell_angle_gamma 90.00
_cell_formula_units_Z 4
_cell_length_a 7.5382(5)
_cell_length_b 25.5444(16)
_cell_length_c 11.9693(8)
_cell_measurement_reflns_used 5670
_cell_measurement_temperature 173(2)
_cell_measurement_theta_max 26.98
_cell_measurement_theta_min 2.39
_cell_volume 2302.3(3)
_computing_cell_refinement 'SAINT, Bruker'
_computing_data_collection 'SMART, Bruker (or Siemens)'
_computing_data_reduction 'SAINT, Bruker'
_computing_molecular_graphics 'XSEED, L. Barbour (1999); http://www.lbarbour.com/xseed'
_computing_structure_refinement 'SHELXL-97 (Sheldrick, 1997)'
_computing_structure_solution 'SHELXS-97 (Sheldrick, 1990)'
_diffrn_ambient_temperature 173(2)
_diffrn_measured_fraction_theta_full 0.997
_diffrn_measured_fraction_theta_max 0.997
_diffrn_measurement_device_type 'SMART platform CCD, Bruker (or Siemens)'
_diffrn_measurement_method 'omega scans'
_diffrn_radiation_monochromator graphite
_diffrn_radiation_source 'fine-focus sealed tube'
_diffrn_radiation_type MoK\a
_diffrn_radiation_wavelength 0.71073
_diffrn_reflns_av_R_equivalents 0.0284
_diffrn_reflns_av_sigmaI/netI 0.0275
_diffrn_reflns_limit_h_max 8
_diffrn_reflns_limit_h_min -8
_diffrn_reflns_limit_k_max 30
_diffrn_reflns_limit_k_min -28
_diffrn_reflns_limit_l_max 14
_diffrn_reflns_limit_l_min -13
_diffrn_reflns_number 11908
_diffrn_reflns_theta_full 25.00
_diffrn_reflns_theta_max 25.00
_diffrn_reflns_theta_min 1.59
_exptl_absorpt_coefficient_mu 0.173
_exptl_absorpt_correction_T_max 0.9630
_exptl_absorpt_correction_T_min 0.9501
_exptl_absorpt_correction_type 'simulated psi-scans'
_exptl_absorpt_process_details 'SADABS, G. Sheldrick '
_exptl_crystal_colour colorless
_exptl_crystal_density_diffrn 1.300
_exptl_crystal_density_method 'not measured'
_exptl_crystal_description prism
_exptl_crystal_F_000 956
_exptl_crystal_size_max 0.30
_exptl_crystal_size_mid 0.26
_exptl_crystal_size_min 0.22
_refine_diff_density_max 0.270
_refine_diff_density_min -0.407
_refine_diff_density_rms 0.044
_refine_ls_extinction_method none
_refine_ls_goodness_of_fit_ref 1.046
_refine_ls_hydrogen_treatment mixed
_refine_ls_matrix_type full
_refine_ls_number_parameters 292
_refine_ls_number_reflns 4038
_refine_ls_number_restraints 0
_refine_ls_restrained_S_all 1.046
_refine_ls_R_factor_all 0.0521
_refine_ls_R_factor_gt 0.0384
_refine_ls_shift/su_max 0.000
_refine_ls_shift/su_mean 0.000
_refine_ls_structure_factor_coef Fsqd
_refine_ls_weighting_details 'calc w=1/[\s^2^(Fo^2^)+(0.0546P)^2^+0.5488P] where P=(Fo^2^+2Fc^2^)/3'
_refine_ls_weighting_scheme calc
_refine_ls_wR_factor_gt 0.0979
_refine_ls_wR_factor_ref 0.1029
_reflns_number_gt 3257
_reflns_number_total 4038
_reflns_threshold_expression >2sigma(I)
_cod_data_source_file cm0104452.cif
_cod_data_source_block g:\users\travis\99346
_cod_depositor_comments
;
The following automatic conversions were performed:
'_atom_site_symetry_multiplicity' tag replaced with
'_atom_site_symmetry_multiplicity'.

Automatic conversion script
Id: cif_correct_tags 1440 2010-10-19 06:21:57Z saulius 
;
_cod_original_sg_symbol_H-M P2(1)/n
_cod_database_code 4000076

loop_
_symmetry_equiv_pos_as_xyz
'x, y, z'
'-x+1/2, y+1/2, -z+1/2'
'-x, -y, -z'
'x-1/2, -y-1/2, z-1/2'

loop_
_atom_site_label
_atom_site_type_symbol
_atom_site_fract_x
_atom_site_fract_y
_atom_site_fract_z
_atom_site_U_iso_or_equiv
_atom_site_adp_type
_atom_site_occupancy
_atom_site_symmetry_multiplicity
_atom_site_calc_flag
_atom_site_refinement_flags
S1 S 0.40479(5) 0.204734(18) 0.55202(4) 0.02836(14) Uani 1 1 d .
O1 O 0.55724(15) 0.22799(5) 0.49909(10) 0.0329(3) Uani 1 1 d .
O2 O 0.40476(16) 0.21653(5) 0.67098(10) 0.0338(3) Uani 1 1 d .
O3 O 0.23853(15) 0.21840(5) 0.49183(10) 0.0327(3) Uani 1 1 d .
N4 N 0.9080(2) 0.23095(6) 0.60135(13) 0.0347(4) Uani 1 1 d .
H4A H 0.8057 0.2266 0.5640 0.042 Uiso 1 1 calc R
H4B H 1.0079 0.2242 0.5690 0.042 Uiso 1 1 calc R
C6 C 0.3731(2) 0.11212(7) 0.43899(15) 0.0324(4) Uani 1 1 d .
H6 H 0.3157 0.1320 0.3808 0.039 Uiso 1 1 calc R
C1 C 0.4295(2) 0.13626(7) 0.53817(14) 0.0269(4) Uani 1 1 d .
N7 N 0.76102(19) 0.25785(6) 0.75489(13) 0.0357(4) Uani 1 1 d .
H7A H 0.6586 0.2535 0.7177 0.043 Uiso 1 1 calc R
H7B H 0.7636 0.2689 0.8245 0.043 Uiso 1 1 calc R
C4 C 0.4854(2) 0.02868(7) 0.50817(14) 0.0273(4) Uani 1 1 d .
C5A C 1.1025(2) -0.03981(8) 0.13366(16) 0.0338(4) Uani 1 1 d .
H5A H 1.1559 -0.0339 0.0644 0.041 Uiso 1 1 calc R
N10 N 1.0659(2) 0.25437(7) 0.76200(13) 0.0381(4) Uani 1 1 d .
H10A H 1.1659 0.2477 0.7295 0.046 Uiso 1 1 calc R
H10B H 1.0684 0.2655 0.8317 0.046 Uiso 1 1 calc R
C1A C 0.9128(2) 0.03834(8) 0.36357(15) 0.0328(4) Uani 1 1 d .
H1A H 0.8602 0.0325 0.4331 0.039 Uiso 1 1 calc R
C7 C 0.9115(2) 0.24762(7) 0.70593(15) 0.0304(4) Uani 1 1 d .
C2 C 0.5136(2) 0.10691(8) 0.62250(16) 0.0346(4) Uani 1 1 d .
H2 H 0.5524 0.1232 0.6907 0.041 Uiso 1 1 calc R
C5 C 0.4004(2) 0.05914(7) 0.42477(15) 0.0328(4) Uani 1 1 d .
H5 H 0.3605 0.0430 0.3566 0.039 Uiso 1 1 calc R
C2A C 0.9318(2) 0.08877(8) 0.32633(16) 0.0349(4) Uani 1 1 d .
C3 C 0.5409(3) 0.05393(8) 0.60720(16) 0.0357(5) Uani 1 1 d .
H3 H 0.5988 0.0342 0.6655 0.043 Uiso 1 1 calc R
C8A C 0.9480(2) -0.05737(8) 0.33699(16) 0.0349(5) Uani 1 1 d .
H8A H 0.8957 -0.0641 0.4063 0.042 Uiso 1 1 calc R
C10A C 1.0487(2) 0.00364(7) 0.19746(15) 0.0298(4) Uani 1 1 d .
C9A C 0.9694(2) -0.00509(7) 0.30142(15) 0.0298(4) Uani 1 1 d .
C4A C 1.0692(2) 0.05595(8) 0.16064(16) 0.0349(5) Uani 1 1 d .
H4A1 H 1.1229 0.0626 0.0918 0.042 Uiso 1 1 calc R
C7A C 1.0012(2) -0.09839(8) 0.27325(16) 0.0362(5) Uani 1 1 d .
H7A1 H 0.9855 -0.1332 0.2992 0.043 Uiso 1 1 calc R
C3A C 1.0123(2) 0.09694(8) 0.22318(17) 0.0377(5) Uani 1 1 d .
H3A H 1.0271 0.1317 0.1968 0.045 Uiso 1 1 calc R
C6A C 1.0793(2) -0.09010(8) 0.16947(16) 0.0349(4) Uani 1 1 d .
C11A C 0.8690(3) 0.13487(9) 0.39251(19) 0.0478(5) Uani 1 1 d .
H11A H 0.8284 0.1227 0.4646 0.072 Uiso 1 1 calc R
H11B H 0.7707 0.1522 0.3507 0.072 Uiso 1 1 calc R
H11C H 0.9670 0.1597 0.4052 0.072 Uiso 1 1 calc R
C12A C 1.1357(3) -0.13625(8) 0.10018(19) 0.0466(5) Uani 1 1 d .
H12A H 1.1718 -0.1238 0.0272 0.070 Uiso 1 1 calc R
H12B H 1.0361 -0.1607 0.0896 0.070 Uiso 1 1 calc R
H12C H 1.2358 -0.1541 0.1389 0.070 Uiso 1 1 calc R
C5B C 0.4559(2) 0.00338(8) 0.94651(16) 0.0348(5) Uani 1 1 d .
C2B C 0.5717(3) -0.09687(9) 1.01916(18) 0.0422(5) Uani 1 1 d .
C4B C 0.4275(2) -0.04121(9) 0.87837(16) 0.0404(5) Uani 1 1 d .
H4B1 H 0.3690 -0.0374 0.8068 0.048 Uiso 1 1 calc R
C3B C 0.4825(3) -0.08958(9) 0.91339(18) 0.0449(5) Uani 1 1 d .
H3B H 0.4607 -0.1190 0.8661 0.054 Uiso 1 1 calc R
C1B C 0.6007(2) -0.05426(8) 1.08635(17) 0.0392(5) Uani 1 1 d .
H1B H 0.6606 -0.0588 1.1573 0.047 Uiso 1 1 calc R
C6B C 0.6328(3) -0.15089(10) 1.0541(2) 0.0607(7) Uani 1 1 d .
H6B1 H 0.6836 -0.1497 1.1310 0.091 Uiso 1 1 calc R
H6B2 H 0.7231 -0.1631 1.0039 0.091 Uiso 1 1 calc R
H6B3 H 0.5314 -0.1749 1.0503 0.091 Uiso 1 1 calc R

loop_
_atom_site_aniso_label
_atom_site_aniso_U_11
_atom_site_aniso_U_22
_atom_site_aniso_U_33
_atom_site_aniso_U_23
_atom_site_aniso_U_13
_atom_site_aniso_U_12
S1 0.0232(2) 0.0344(3) 0.0274(3) 0.00110(19) 0.00031(17) -0.00003(18)
O1 0.0257(6) 0.0395(8) 0.0333(7) 0.0045(6) 0.0003(5) -0.0038(5)
O2 0.0323(7) 0.0407(8) 0.0284(7) -0.0027(6) 0.0003(5) 0.0010(6)
O3 0.0235(6) 0.0418(8) 0.0326(7) 0.0012(6) -0.0011(5) 0.0041(5)
N4 0.0248(8) 0.0480(10) 0.0309(9) -0.0077(7) -0.0022(6) 0.0032(7)
C6 0.0320(10) 0.0365(11) 0.0281(10) 0.0040(8) -0.0059(8) 0.0009(8)
C1 0.0196(8) 0.0347(10) 0.0266(9) 0.0016(8) 0.0026(7) -0.0015(7)
N7 0.0256(8) 0.0501(10) 0.0312(9) -0.0104(7) -0.0005(7) 0.0022(7)
C4 0.0194(8) 0.0364(10) 0.0262(10) 0.0010(8) 0.0020(7) -0.0011(7)
C5A 0.0260(9) 0.0455(12) 0.0302(10) -0.0002(9) 0.0036(8) -0.0045(8)
N10 0.0275(8) 0.0563(11) 0.0305(9) -0.0126(8) 0.0005(7) -0.0007(7)
C1A 0.0217(9) 0.0510(12) 0.0257(10) -0.0025(9) -0.0007(7) -0.0033(8)
C7 0.0300(10) 0.0298(10) 0.0311(10) -0.0015(8) -0.0008(8) -0.0009(8)
C2 0.0369(10) 0.0401(11) 0.0261(10) -0.0035(8) -0.0055(8) 0.0018(9)
C5 0.0352(10) 0.0365(11) 0.0260(10) -0.0012(8) -0.0057(8) -0.0019(8)
C2A 0.0247(9) 0.0451(12) 0.0344(11) -0.0062(9) -0.0040(8) -0.0029(8)
C3 0.0404(11) 0.0385(11) 0.0275(10) 0.0024(8) -0.0062(8) 0.0069(9)
C8A 0.0271(9) 0.0490(13) 0.0286(10) 0.0072(9) 0.0008(8) -0.0030(8)
C10A 0.0224(9) 0.0409(11) 0.0259(10) 0.0005(8) -0.0023(7) -0.0043(8)
C9A 0.0206(9) 0.0431(11) 0.0252(10) 0.0017(8) -0.0028(7) -0.0028(8)
C4A 0.0331(10) 0.0434(12) 0.0280(10) 0.0023(9) 0.0019(8) -0.0091(9)
C7A 0.0323(10) 0.0394(11) 0.0367(11) 0.0070(9) -0.0004(8) -0.0012(8)
C3A 0.0365(11) 0.0387(11) 0.0374(11) 0.0013(9) -0.0033(9) -0.0068(9)
C6A 0.0263(9) 0.0410(12) 0.0371(11) 0.0000(9) 0.0000(8) 0.0005(8)
C11A 0.0411(12) 0.0519(14) 0.0505(14) -0.0137(11) 0.0027(10) 0.0003(10)
C12A 0.0426(12) 0.0458(13) 0.0519(13) -0.0026(10) 0.0084(10) 0.0026(10)
C5B 0.0225(9) 0.0543(13) 0.0277(10) 0.0024(9) 0.0011(7) -0.0068(9)
C2B 0.0281(10) 0.0548(14) 0.0440(13) 0.0037(10) 0.0052(9) -0.0031(9)
C4B 0.0293(10) 0.0632(15) 0.0283(10) -0.0016(10) -0.0022(8) -0.0076(10)
C3B 0.0354(11) 0.0555(14) 0.0438(13) -0.0098(11) 0.0030(9) -0.0094(10)
C1B 0.0269(10) 0.0608(14) 0.0300(11) 0.0064(10) 0.0007(8) -0.0046(9)
C6B 0.0510(14) 0.0607(16) 0.0708(17) 0.0012(13) 0.0053(12) 0.0043(12)

loop_
_atom_type_symbol
_atom_type_description
_atom_type_scat_dispersion_real
_atom_type_scat_dispersion_imag
_atom_type_scat_source
C C 0.0033 0.0016 'International Tables Vol C Tables 4.2.6.8 and 6.1.1.4'
H H 0.0000 0.0000 'International Tables Vol C Tables 4.2.6.8 and 6.1.1.4'
N N 0.0061 0.0033 'International Tables Vol C Tables 4.2.6.8 and 6.1.1.4'
O O 0.0106 0.0060 'International Tables Vol C Tables 4.2.6.8 and 6.1.1.4'
S S 0.1246 0.1234 'International Tables Vol C Tables 4.2.6.8 and 6.1.1.4'

loop_
_geom_angle_atom_site_label_1
_geom_angle_atom_site_label_2
_geom_angle_atom_site_label_3
_geom_angle
_geom_angle_site_symmetry_1
_geom_angle_site_symmetry_3
O2 S1 O3 113.23(7) . .
O2 S1 O1 112.03(7) . .
O3 S1 O1 111.28(7) . .
O2 S1 C1 107.54(8) . .
O3 S1 C1 106.40(8) . .
O1 S1 C1 105.84(8) . .
C5 C6 C1 119.99(17) . .
C6 C1 C2 119.62(18) . .
C6 C1 S1 119.39(14) . .
C2 C1 S1 120.88(14) . .
C3 C4 C5 117.30(17) . .
C3 C4 C4 121.6(2) . 3_656
C5 C4 C4 121.15(19) . 3_656
C6A C5A C10A 121.51(18) . .
C2A C1A C9A 121.83(17) . .
N4 C7 N7 120.11(16) . .
N4 C7 N10 119.97(16) . .
N7 C7 N10 119.92(16) . .
C3 C2 C1 119.91(17) . .
C6 C5 C4 121.58(17) . .
C1A C2A C3A 118.47(18) . .
C1A C2A C11A 121.48(18) . .
C3A C2A C11A 120.04(19) . .
C2 C3 C4 121.61(17) . .
C7A C8A C9A 121.03(18) . .
C5A C10A C4A 122.20(17) . .
C5A C10A C9A 119.39(17) . .
C4A C10A C9A 118.40(17) . .
C1A C9A C8A 122.82(17) . .
C1A C9A C10A 119.13(17) . .
C8A C9A C10A 118.05(17) . .
C3A C4A C10A 120.68(18) . .
C8A C7A C6A 121.32(18) . .
C4A C3A C2A 121.48(19) . .
C5A C6A C7A 118.70(18) . .
C5A C6A C12A 121.09(18) . .
C7A C6A C12A 120.22(18) . .
C4B C5B C1B 122.94(18) . 3_657
C4B C5B C5B 118.2(2) . 3_657
C1B C5B C5B 118.8(2) 3_657 3_657
C1B C2B C3B 118.5(2) . .
C1B C2B C6B 121.9(2) . .
C3B C2B C6B 119.6(2) . .
C3B C4B C5B 121.20(19) . .
C4B C3B C2B 121.2(2) . .
C2B C1B C5B 121.98(19) . 3_657

loop_
_geom_bond_atom_site_label_1
_geom_bond_atom_site_label_2
_geom_bond_distance
_geom_bond_site_symmetry_2
S1 O2 1.4554(13) .
S1 O3 1.4587(12) .
S1 O1 1.4637(13) .
S1 C1 1.7677(19) .
N4 C7 1.321(2) .
C6 C5 1.381(3) .
C6 C1 1.387(2) .
C1 C2 1.387(3) .
N7 C7 1.327(2) .
C4 C3 1.396(3) .
C4 C5 1.397(3) .
C4 C4 1.496(4) 3_656
C5A C6A 1.368(3) .
C5A C10A 1.417(3) .
N10 C7 1.328(2) .
C1A C2A 1.373(3) .
C1A C9A 1.413(3) .
C2 C3 1.382(3) .
C2A C3A 1.416(3) .
C2A C11A 1.508(3) .
C8A C7A 1.367(3) .
C8A C9A 1.413(3) .
C10A C4A 1.418(3) .
C10A C9A 1.423(3) .
C4A C3A 1.367(3) .
C7A C6A 1.415(3) .
C6A C12A 1.514(3) .
C5B C4B 1.411(3) .
C5B C1B 1.418(3) 3_657
C5B C5B 1.426(4) 3_657
C2B C1B 1.365(3) .
C2B C3B 1.418(3) .
C2B C6B 1.508(3) .
C4B C3B 1.363(3) .
C1B C5B 1.418(3) 3_657
